data_1560717
loop_
_publ_author_name
'Rub\'in-Osanz, Marcos'
'Lambert, Fran\,cois'
'Shao, Feng'
'Rivi\`ere, Eric'
'Guillot, R\'egis'
'Suaud, Nicolas'
'Guih\'ery, Nathalie'
'Zueco, David'
'Barra, Anne-Laure'
'Mallah, Talal'
'Luis, Fernando'

_publ_section_title
;
 Chemical tuning of spin clock transitions in molecular monomers based on
 nuclear spin-free Ni(ii)
;
_journal_issue 14
_journal_name_full 'Chemical Science'
_journal_page_first 5123
_journal_page_last 5133
_journal_paper_doi 10.1039/D0SC05856D
_journal_volume 12
_journal_year 2021
_chemical_formula_moiety 'C16 H27 N8 Ni S, C N S, 0.5(C H4 O)'
_chemical_formula_sum 'C17.5 H29 N9 Ni O0.5 S2'
_chemical_formula_weight 496.32
_space_group_crystal_system monoclinic
_space_group_IT_number 14
_space_group_name_Hall '-P 2yn'
_space_group_name_H-M_alt 'P 1 21/n 1'
_atom_sites_solution_hydrogens geom
_atom_sites_solution_primary difmap
_audit_creation_method SHELXL-2018/3
_audit_update_record
;
2020-06-22 deposited with the CCDC.	2021-02-22 downloaded from the CCDC.
;
_cell_angle_alpha 90
_cell_angle_beta 102.4940(10)
_cell_angle_gamma 90
_cell_formula_units_Z 8
_cell_length_a 14.8018(4)
_cell_length_b 16.4349(4)
_cell_length_c 19.1348(5)
_cell_measurement_reflns_used 9271
_cell_measurement_temperature 100(1)
_cell_measurement_theta_max 32.76
_cell_measurement_theta_min 2.51
_cell_volume 4544.6(2)
_computing_structure_refinement 'SHELXL-2018/3 (Sheldrick, 2018)'
_diffrn_ambient_temperature 100(1)
_diffrn_measured_fraction_theta_full 1.000
_diffrn_measured_fraction_theta_max 0.991
_diffrn_measurement_device_type 'Bruker APEX-II CCD'
_diffrn_measurement_method '\f and \w scans'
_diffrn_radiation_monochromator graphite
_diffrn_radiation_source 'sealed tube'
_diffrn_radiation_type MoK\a
_diffrn_radiation_wavelength 0.71073
_diffrn_reflns_av_R_equivalents 0.0300
_diffrn_reflns_av_unetI/netI 0.0170
_diffrn_reflns_Laue_measured_fraction_full 1.000
_diffrn_reflns_Laue_measured_fraction_max 0.991
_diffrn_reflns_limit_h_max 22
_diffrn_reflns_limit_h_min -22
_diffrn_reflns_limit_k_max 25
_diffrn_reflns_limit_k_min -24
_diffrn_reflns_limit_l_max 17
_diffrn_reflns_limit_l_min -28
_diffrn_reflns_number 145386
_diffrn_reflns_point_group_measured_fraction_full 1.000
_diffrn_reflns_point_group_measured_fraction_max 0.991
_diffrn_reflns_theta_full 25.000
_diffrn_reflns_theta_max 32.858
_diffrn_reflns_theta_min 1.584
_exptl_absorpt_coefficient_mu 1.064
_exptl_absorpt_correction_T_max 0.8465
_exptl_absorpt_correction_T_min 0.7072
_exptl_absorpt_correction_type multi-scan
_exptl_absorpt_process_details SADABS
_exptl_crystal_colour purple
_exptl_crystal_density_diffrn 1.451
_exptl_crystal_description block
_exptl_crystal_F_000 2088
_exptl_crystal_size_max 0.340
_exptl_crystal_size_mid 0.290
_exptl_crystal_size_min 0.180
_refine_diff_density_max 1.943
_refine_diff_density_min -0.925
_refine_diff_density_rms 0.089
_refine_ls_extinction_method none
_refine_ls_goodness_of_fit_ref 1.060
_refine_ls_hydrogen_treatment constr
_refine_ls_matrix_type full
_refine_ls_number_parameters 545
_refine_ls_number_reflns 16791
_refine_ls_number_restraints 0
_refine_ls_restrained_S_all 1.060
_refine_ls_R_factor_all 0.0487
_refine_ls_R_factor_gt 0.0368
_refine_ls_shift/su_max 0.002
_refine_ls_shift/su_mean 0.000
_refine_ls_structure_factor_coef Fsqd
_refine_ls_weighting_details 'w=1/[\s^2^(Fo^2^)+(0.0487P)^2^+4.9647P] where P=(Fo^2^+2Fc^2^)/3'
_refine_ls_weighting_scheme calc
_refine_ls_wR_factor_gt 0.0975
_refine_ls_wR_factor_ref 0.1085
_reflns_Friedel_coverage 0.000
_reflns_number_gt 14103
_reflns_number_total 16791
_reflns_threshold_expression 'I > 2\s(I)'
_cod_data_source_file d0sc05856d2.cif
_cod_data_source_block Ni(imdipa)NCS2
_cod_depositor_comments
;
          Adding full bibliography for 1560717.cif.

2022-04-28
Z value and formula fixed to values more according to usual
chemical conventions.                 miguel
;
_cod_original_formula_sum 'C35 H58 N18 Ni2 O S4'
_cod_original_formula_weight 992.65
_cod_original_formula_moiety '2(C16 H27 N8 Ni S), 2(C N S), C H4 O '
_cod_original_formula_units_Z 4
_cod_original_sg_symbol_H-M 'P 21/n'
_cod_database_code 1560717
_shelx_space_group_comment
;
The symmetry employed for this shelxl refinement is uniquely defined
by the following loop, which should always be used as a source of
symmetry information in preference to the above space-group names.
They are only intended as comments.
;
_shelx_estimated_absorpt_t_min 0.726
_shelx_estimated_absorpt_t_max 0.839

loop_
_space_group_symop_operation_xyz
'x, y, z'
'-x+1/2, y+1/2, -z+1/2'
'-x, -y, -z'
'x-1/2, -y-1/2, z-1/2'

loop_
_atom_site_label
_atom_site_type_symbol
_atom_site_fract_x
_atom_site_fract_y
_atom_site_fract_z
_atom_site_U_iso_or_equiv
_atom_site_adp_type
_atom_site_occupancy
_atom_site_site_symmetry_order
_atom_site_calc_flag
_atom_site_refinement_flags_posn
_atom_site_refinement_flags_adp
_atom_site_refinement_flags_occupancy
_atom_site_disorder_assembly
_atom_site_disorder_group
C1 C 0.05920(10) 0.33384(9) 0.93744(8) 0.0158(2) Uani 1 1 d . . . . .
H1 H 0.053903 0.322014 0.984989 0.019 Uiso 1 1 calc R U . . .
C2 C 0.01041(11) 0.29661(9) 0.87737(8) 0.0190(3) Uani 1 1 d . . . . .
H2 H -0.034772 0.255053 0.874962 0.023 Uiso 1 1 calc R U . . .
C3 C 0.10427(11) 0.38820(9) 0.84801(8) 0.0179(3) Uani 1 1 d . . . . .
C4 C 0.15005(13) 0.44639(11) 0.80675(8) 0.0259(3) Uani 1 1 d . . . . .
H4A H 0.173809 0.416792 0.769382 0.031 Uiso 1 1 calc R U . . .
H4B H 0.104760 0.487452 0.782962 0.031 Uiso 1 1 calc R U . . .
C5 C 0.24987(13) 0.56473(10) 0.82543(8) 0.0239(3) Uani 1 1 d . . . . .
H5A H 0.193612 0.599007 0.813776 0.029 Uiso 1 1 calc R U . . .
H5B H 0.270283 0.553737 0.780366 0.029 Uiso 1 1 calc R U . . .
C7 C 0.29426(12) 0.64920(10) 0.93983(8) 0.0218(3) Uani 1 1 d . . . . .
H7A H 0.337248 0.694228 0.958293 0.026 Uiso 1 1 calc R U . . .
H7B H 0.232285 0.673400 0.922091 0.026 Uiso 1 1 calc R U . . .
C8 C 0.24527(12) 0.64309(9) 1.05043(8) 0.0209(3) Uani 1 1 d . . . . .
H8A H 0.184137 0.662053 1.023458 0.025 Uiso 1 1 calc R U . . .
H8B H 0.283878 0.691948 1.064992 0.025 Uiso 1 1 calc R U . . .
C9 C 0.23149(12) 0.60027(10) 1.11769(8) 0.0222(3) Uani 1 1 d . . . . .
H9A H 0.215552 0.641647 1.150640 0.027 Uiso 1 1 calc R U . . .
H9B H 0.291027 0.575336 1.141679 0.027 Uiso 1 1 calc R U . . .
C10 C 0.15732(11) 0.53458(9) 1.10621(8) 0.0183(3) Uani 1 1 d . . . . .
H10A H 0.147230 0.516709 1.153338 0.022 Uiso 1 1 calc R U . . .
H10B H 0.098517 0.557968 1.079013 0.022 Uiso 1 1 calc R U . . .
C11 C 0.38477(11) 0.57390(10) 1.03849(8) 0.0205(3) Uani 1 1 d . . . . .
H11A H 0.417236 0.623886 1.057289 0.031 Uiso 1 1 calc R U . . .
H11B H 0.417406 0.547923 1.004993 0.031 Uiso 1 1 calc R U . . .
H11C H 0.382999 0.536604 1.078134 0.031 Uiso 1 1 calc R U . . .
C12 C 0.25606(10) 0.41274(9) 1.11137(7) 0.0166(2) Uani 1 1 d . . . . .
H12A H 0.228548 0.366875 1.133089 0.020 Uiso 1 1 calc R U . . .
H12B H 0.292665 0.446233 1.150435 0.020 Uiso 1 1 calc R U . . .
C13 C 0.31704(9) 0.38102(9) 1.06519(7) 0.0138(2) Uani 1 1 d . . . . .
C14 C 0.43044(11) 0.32008(10) 1.02875(8) 0.0202(3) Uani 1 1 d . . . . .
H14 H 0.482776 0.287223 1.027177 0.024 Uiso 1 1 calc R U . . .
C15 C 0.38252(10) 0.36801(9) 0.97523(8) 0.0169(2) Uani 1 1 d . . . . .
H15 H 0.395972 0.374261 0.929184 0.020 Uiso 1 1 calc R U . . .
C16 C 0.03801(10) 0.60762(9) 0.89939(7) 0.0146(2) Uani 1 1 d . . . . .
N1 N 0.11746(9) 0.39134(7) 0.91852(6) 0.0146(2) Uani 1 1 d . . . . .
N2 N 0.22727(10) 0.48701(8) 0.85641(7) 0.0181(2) Uani 1 1 d . . . . .
H112 H 0.282352 0.451285 0.857929 0.022 Uiso 1 1 calc R U . . .
N3 N 0.28918(9) 0.59395(8) 1.00084(7) 0.0169(2) Uani 1 1 d . . . . .
N4 N 0.18165(8) 0.46283(7) 1.06706(6) 0.0138(2) Uani 1 1 d . . . . .
H4 H 0.125376 0.427442 1.058741 0.017 Uiso 1 1 calc R U . . .
N5 N 0.31128(8) 0.40605(8) 0.99865(6) 0.0138(2) Uani 1 1 d . . . . .
N6 N 0.09372(10) 0.56375(8) 0.93103(7) 0.0203(2) Uani 1 1 d . . . . .
N7 N 0.04004(10) 0.33156(8) 0.82094(7) 0.0197(2) Uani 1 1 d . . . . .
H226 H 0.020647 0.319246 0.775403 0.024 Uiso 1 1 calc R U . . .
N8 N 0.38790(9) 0.32878(8) 1.08542(7) 0.0181(2) Uani 1 1 d . . . . .
H8 H 0.404052 0.304610 1.127303 0.022 Uiso 1 1 calc R U . . .
S1 S -0.04156(3) 0.66930(2) 0.85525(2) 0.01660(7) Uani 1 1 d . . . . .
Ni1 Ni 0.20498(2) 0.48703(2) 0.96315(2) 0.01203(4) Uani 1 1 d . . . . .
C6 C 0.32551(13) 0.61053(10) 0.87654(8) 0.0238(3) Uani 1 1 d . . . . .
H6A H 0.349760 0.653791 0.849599 0.029 Uiso 1 1 calc R U . . .
H6B H 0.376964 0.572480 0.895078 0.029 Uiso 1 1 calc R U . . .
C17 C 0.07076(10) 0.33803(9) 0.44180(7) 0.0151(2) Uani 1 1 d . . . . .
H17 H 0.074501 0.321655 0.489957 0.018 Uiso 1 1 calc R U . . .
C18 C 0.02152(11) 0.29901(9) 0.38276(8) 0.0179(3) Uani 1 1 d . . . . .
H18 H -0.015127 0.251416 0.381921 0.021 Uiso 1 1 calc R U . . .
C19 C 0.09179(10) 0.40533(9) 0.34991(7) 0.0147(2) Uani 1 1 d . . . . .
C20 C 0.12690(11) 0.46906(9) 0.30726(7) 0.0180(3) Uani 1 1 d . . . . .
H20A H 0.137740 0.445639 0.262114 0.022 Uiso 1 1 calc R U . . .
H20B H 0.081263 0.513703 0.295308 0.022 Uiso 1 1 calc R U . . .
C21 C 0.24705(15) 0.57197(12) 0.31744(9) 0.0299(4) Uani 1 1 d . . . . .
H21A H 0.194491 0.609668 0.301386 0.036 Uiso 1 1 calc R U . . .
H21B H 0.269291 0.554246 0.274656 0.036 Uiso 1 1 calc R U . . .
C22 C 0.32434(14) 0.61665(13) 0.36785(10) 0.0312(4) Uani 1 1 d . . . . .
H22A H 0.351878 0.656813 0.339983 0.037 Uiso 1 1 calc R U . . .
H22B H 0.373231 0.577069 0.388581 0.037 Uiso 1 1 calc R U . . .
C23 C 0.29305(14) 0.66092(11) 0.42891(9) 0.0277(4) Uani 1 1 d . . . . .
H23A H 0.336244 0.706563 0.444831 0.033 Uiso 1 1 calc R U . . .
H23B H 0.231202 0.684697 0.409746 0.033 Uiso 1 1 calc R U . . .
C24 C 0.24574(12) 0.66395(10) 0.54053(9) 0.0247(3) Uani 1 1 d . . . . .
H24A H 0.184436 0.682122 0.513247 0.030 Uiso 1 1 calc R U . . .
H24B H 0.285022 0.712991 0.551825 0.030 Uiso 1 1 calc R U . . .
C25 C 0.23300(12) 0.62703(11) 0.61067(9) 0.0253(3) Uani 1 1 d . . . . .
H25A H 0.216575 0.671244 0.640795 0.030 Uiso 1 1 calc R U . . .
H25B H 0.293103 0.604295 0.636065 0.030 Uiso 1 1 calc R U . . .
C26 C 0.16010(11) 0.56049(11) 0.60441(8) 0.0218(3) Uani 1 1 d . . . . .
H26A H 0.152833 0.545435 0.652990 0.026 Uiso 1 1 calc R U . . .
H26B H 0.100046 0.582117 0.577789 0.026 Uiso 1 1 calc R U . . .
C27 C 0.38314(11) 0.59065(10) 0.53060(9) 0.0219(3) Uani 1 1 d . . . . .
H27A H 0.381612 0.557728 0.573026 0.033 Uiso 1 1 calc R U . . .
H27B H 0.417286 0.641111 0.545237 0.033 Uiso 1 1 calc R U . . .
H27C H 0.413899 0.560011 0.498452 0.033 Uiso 1 1 calc R U . . .
C28 C 0.25929(10) 0.43901(10) 0.61247(7) 0.0171(3) Uani 1 1 d . . . . .
H28A H 0.233485 0.397508 0.640190 0.021 Uiso 1 1 calc R U . . .
H28B H 0.300009 0.475544 0.646602 0.021 Uiso 1 1 calc R U . . .
C29 C 0.31321(9) 0.39884(9) 0.56506(7) 0.0137(2) Uani 1 1 d . . . . .
C30 C 0.41412(11) 0.32303(10) 0.52614(9) 0.0216(3) Uani 1 1 d . . . . .
H30 H 0.460656 0.284049 0.523523 0.026 Uiso 1 1 calc R U . . .
C31 C 0.37118(11) 0.37367(10) 0.47308(8) 0.0188(3) Uani 1 1 d . . . . .
H31 H 0.382825 0.375852 0.426200 0.023 Uiso 1 1 calc R U . . .
C32 C 0.02529(10) 0.61606(9) 0.40061(7) 0.0144(2) Uani 1 1 d . . . . .
C34 C 0.33301(12) 0.27445(11) 0.24916(8) 0.0223(3) Uani 1 1 d . . . . .
C35 C 0.9791(2) 0.0407(2) 0.78033(16) 0.0591(8) Uani 1 1 d . . . . .
H35A H 1.002326 0.000918 0.818094 0.089 Uiso 1 1 calc R U . . .
H35B H 0.929639 0.072934 0.793477 0.089 Uiso 1 1 calc R U . . .
H35C H 1.029710 0.076840 0.774565 0.089 Uiso 1 1 calc R U . . .
N9 N 0.11426(8) 0.40504(8) 0.42057(6) 0.0139(2) Uani 1 1 d . . . . .
N10 N 0.21466(10) 0.50018(8) 0.35159(7) 0.0183(2) Uani 1 1 d . . . . .
H10 H 0.261414 0.456745 0.349808 0.022 Uiso 1 1 calc R U . . .
N11 N 0.28765(10) 0.61040(8) 0.49304(7) 0.0192(2) Uani 1 1 d . . . . .
N12 N 0.18338(9) 0.48640(8) 0.56753(6) 0.0157(2) Uani 1 1 d . . . . .
H12 H 0.127586 0.450736 0.562357 0.019 Uiso 1 1 calc R U . . .
N13 N 0.30806(8) 0.42142(8) 0.49786(6) 0.0142(2) Uani 1 1 d . . . . .
N14 N 0.08899(10) 0.57947(8) 0.43094(7) 0.0202(2) Uani 1 1 d . . . . .
N15 N 0.03575(9) 0.34257(8) 0.32473(7) 0.0175(2) Uani 1 1 d . . . . .
H150 H 0.012463 0.331453 0.279425 0.021 Uiso 1 1 calc R U . . .
N16 N 0.37666(9) 0.33957(8) 0.58432(7) 0.0177(2) Uani 1 1 d . . . . .
H16 H 0.391410 0.315812 0.626466 0.021 Uiso 1 1 calc R U . . .
N18 N 0.39023(13) 0.25622(12) 0.22024(9) 0.0356(4) Uani 1 1 d . . . . .
S2 S -0.06542(3) 0.66742(2) 0.35884(2) 0.01710(7) Uani 1 1 d . . . . .
S4 S 0.25463(3) 0.30223(3) 0.29314(2) 0.02827(9) Uani 1 1 d . . . . .
Ni2 Ni 0.20159(2) 0.50370(2) 0.46106(2) 0.01249(4) Uani 1 1 d . . . . .
O1 O 0.94436(17) -0.00025(18) 0.71552(14) 0.0830(9) Uani 1 1 d . . . . .
H100 H 0.986616 -0.028367 0.704541 0.125 Uiso 1 1 calc R U . . .
C33 C 0.13361(13) 0.84974(11) 0.72642(8) 0.0243(3) Uani 1 1 d . . . . .
N17 N 0.10746(15) 0.91136(12) 0.69902(9) 0.0396(4) Uani 1 1 d . . . . .
S3 S 0.16994(3) 0.76321(3) 0.76453(2) 0.02615(9) Uani 1 1 d . . . . .

loop_
_atom_site_aniso_label
_atom_site_aniso_U_11
_atom_site_aniso_U_22
_atom_site_aniso_U_33
_atom_site_aniso_U_23
_atom_site_aniso_U_13
_atom_site_aniso_U_12
C1 0.0178(6) 0.0150(6) 0.0139(6) 0.0008(4) 0.0023(5) -0.0023(5)
C2 0.0222(7) 0.0165(6) 0.0168(6) -0.0001(5) 0.0008(5) -0.0051(5)
C3 0.0225(7) 0.0173(6) 0.0120(6) -0.0002(5) -0.0008(5) -0.0049(5)
C4 0.0351(9) 0.0294(8) 0.0102(6) 0.0016(5) -0.0013(6) -0.0170(7)
C5 0.0336(8) 0.0224(7) 0.0133(6) 0.0056(5) -0.0002(6) -0.0104(6)
C7 0.0300(8) 0.0153(6) 0.0187(7) 0.0031(5) 0.0023(6) -0.0072(6)
C8 0.0286(8) 0.0138(6) 0.0201(7) -0.0024(5) 0.0047(6) -0.0035(5)
C9 0.0290(8) 0.0196(7) 0.0175(6) -0.0054(5) 0.0043(6) -0.0029(6)
C10 0.0221(7) 0.0184(6) 0.0150(6) -0.0025(5) 0.0055(5) 0.0013(5)
C11 0.0194(7) 0.0222(7) 0.0181(6) -0.0003(5) 0.0003(5) -0.0070(5)
C12 0.0172(6) 0.0214(6) 0.0107(5) 0.0032(5) 0.0019(4) 0.0033(5)
C13 0.0143(6) 0.0156(6) 0.0108(5) 0.0024(4) 0.0008(4) 0.0004(5)
C14 0.0191(6) 0.0235(7) 0.0186(6) 0.0041(5) 0.0053(5) 0.0057(5)
C15 0.0185(6) 0.0189(6) 0.0141(6) 0.0025(5) 0.0053(5) 0.0019(5)
C16 0.0161(6) 0.0156(6) 0.0118(5) -0.0002(4) 0.0019(4) -0.0027(5)
N1 0.0172(5) 0.0143(5) 0.0110(5) 0.0011(4) 0.0004(4) -0.0021(4)
N2 0.0244(6) 0.0179(6) 0.0104(5) 0.0023(4) 0.0003(4) -0.0073(5)
N3 0.0211(6) 0.0146(5) 0.0138(5) 0.0002(4) 0.0010(4) -0.0041(4)
N4 0.0141(5) 0.0152(5) 0.0112(5) 0.0006(4) 0.0010(4) 0.0009(4)
N5 0.0156(5) 0.0155(5) 0.0102(5) 0.0015(4) 0.0030(4) 0.0003(4)
N6 0.0213(6) 0.0176(6) 0.0193(6) 0.0020(4) -0.0015(5) 0.0012(5)
N7 0.0253(6) 0.0186(6) 0.0128(5) -0.0017(4) -0.0014(4) -0.0070(5)
N8 0.0191(6) 0.0209(6) 0.0141(5) 0.0059(4) 0.0027(4) 0.0053(5)
S1 0.01658(15) 0.01825(15) 0.01347(14) 0.00139(11) -0.00009(11) 0.00333(12)
Ni1 0.01421(8) 0.01188(8) 0.00867(8) 0.00129(5) -0.00049(6) -0.00100(6)
C6 0.0316(8) 0.0223(7) 0.0170(7) 0.0025(5) 0.0041(6) -0.0118(6)
C17 0.0162(6) 0.0160(6) 0.0127(5) 0.0014(4) 0.0027(4) 0.0004(5)
C18 0.0198(6) 0.0167(6) 0.0162(6) -0.0003(5) 0.0020(5) -0.0020(5)
C19 0.0166(6) 0.0154(6) 0.0111(5) -0.0002(4) 0.0009(4) -0.0001(5)
C20 0.0229(7) 0.0187(6) 0.0110(6) 0.0018(5) 0.0009(5) -0.0012(5)
C21 0.0410(10) 0.0303(9) 0.0163(7) 0.0066(6) 0.0018(6) -0.0144(8)
C22 0.0367(10) 0.0360(10) 0.0204(7) 0.0046(7) 0.0047(7) -0.0172(8)
C23 0.0343(9) 0.0221(7) 0.0237(8) 0.0057(6) -0.0006(6) -0.0096(7)
C24 0.0266(8) 0.0170(7) 0.0275(8) -0.0056(6) -0.0005(6) 0.0014(6)
C25 0.0274(8) 0.0249(8) 0.0219(7) -0.0101(6) 0.0014(6) 0.0045(6)
C26 0.0201(7) 0.0273(8) 0.0177(6) -0.0063(5) 0.0037(5) 0.0064(6)
C27 0.0184(7) 0.0232(7) 0.0223(7) -0.0011(6) 0.0005(5) -0.0052(6)
C28 0.0162(6) 0.0238(7) 0.0109(5) 0.0018(5) 0.0019(4) 0.0041(5)
C29 0.0131(5) 0.0148(6) 0.0128(5) 0.0020(4) 0.0019(4) 0.0004(4)
C30 0.0214(7) 0.0228(7) 0.0212(7) 0.0019(5) 0.0058(5) 0.0076(6)
C31 0.0185(6) 0.0229(7) 0.0159(6) 0.0009(5) 0.0060(5) 0.0048(5)
C32 0.0171(6) 0.0142(6) 0.0118(5) -0.0011(4) 0.0028(4) -0.0016(5)
C34 0.0253(7) 0.0262(7) 0.0150(6) 0.0113(5) 0.0034(5) 0.0094(6)
C35 0.0594(17) 0.0650(19) 0.0458(14) -0.0141(13) -0.0046(12) 0.0025(14)
N9 0.0155(5) 0.0152(5) 0.0104(5) 0.0005(4) 0.0016(4) 0.0000(4)
N10 0.0214(6) 0.0202(6) 0.0128(5) 0.0036(4) 0.0028(4) -0.0024(5)
N11 0.0209(6) 0.0174(6) 0.0174(6) 0.0008(4) -0.0004(4) -0.0024(5)
N12 0.0144(5) 0.0205(6) 0.0118(5) -0.0008(4) 0.0023(4) 0.0033(4)
N13 0.0134(5) 0.0171(5) 0.0120(5) 0.0010(4) 0.0024(4) 0.0016(4)
N14 0.0217(6) 0.0183(6) 0.0187(6) -0.0008(4) 0.0001(5) 0.0031(5)
N15 0.0210(6) 0.0176(5) 0.0124(5) -0.0020(4) 0.0000(4) -0.0015(5)
N16 0.0184(5) 0.0183(6) 0.0156(5) 0.0045(4) 0.0015(4) 0.0044(4)
N18 0.0392(9) 0.0442(10) 0.0248(7) 0.0123(7) 0.0100(6) 0.0185(8)
S2 0.01615(15) 0.02001(16) 0.01325(14) 0.00010(11) -0.00099(11) 0.00283(12)
S4 0.0335(2) 0.0272(2) 0.0267(2) 0.00535(16) 0.01237(17) 0.01073(17)
Ni2 0.01305(8) 0.01379(8) 0.00980(8) 0.00068(5) 0.00063(6) 0.00074(6)
O1 0.0636(14) 0.0961(19) 0.0700(15) -0.0371(13) -0.0284(12) 0.0352(13)
C33 0.0307(8) 0.0291(8) 0.0141(6) -0.0032(5) 0.0070(6) -0.0034(6)
N17 0.0601(12) 0.0352(9) 0.0249(8) 0.0048(7) 0.0122(8) 0.0065(8)
S3 0.0358(2) 0.02254(19) 0.01879(17) -0.00468(14) 0.00287(15) 0.00043(16)

loop_
_atom_type_symbol
_atom_type_description
_atom_type_scat_dispersion_real
_atom_type_scat_dispersion_imag
_atom_type_scat_source
C C 0.0031 0.0016 'International Tables Vol C Tables 4.2.6.8 and 6.1.1.4'
H H 0.0000 0.0000 'International Tables Vol C Tables 4.2.6.8 and 6.1.1.4'
N N 0.0061 0.0033 'International Tables Vol C Tables 4.2.6.8 and 6.1.1.4'
S S 0.1250 0.1239 'International Tables Vol C Tables 4.2.6.8 and 6.1.1.4'
Ni Ni 0.3393 1.1124 'International Tables Vol C Tables 4.2.6.8 and 6.1.1.4'
O O 0.0109 0.0061 'International Tables Vol C Tables 4.2.6.8 and 6.1.1.4'

loop_
_geom_angle_atom_site_label_1
_geom_angle_atom_site_label_2
_geom_angle_atom_site_label_3
_geom_angle
_geom_angle_site_symmetry_1
_geom_angle_site_symmetry_3
_geom_angle_publ_flag
C2 C1 N1 109.48(13) . . ?
C1 C2 N7 105.88(13) . . ?
N1 C3 N7 110.77(13) . . ?
N1 C3 C4 122.08(13) . . ?
N7 C3 C4 126.92(13) . . ?
N2 C4 C3 109.00(12) . . ?
N2 C5 C6 111.71(12) . . ?
N3 C7 C6 116.26(13) . . ?
N3 C8 C9 116.32(13) . . ?
C8 C9 C10 115.56(13) . . ?
N4 C10 C9 113.00(13) . . ?
N4 C12 C13 109.00(11) . . ?
N5 C13 N8 111.04(13) . . ?
N5 C13 C12 122.80(12) . . ?
N8 C13 C12 126.02(12) . . ?
C15 C14 N8 106.25(13) . . ?
C14 C15 N5 109.12(13) . . ?
N6 C16 S1 179.34(15) . . ?
C3 N1 C1 106.17(12) . . ?
C3 N1 Ni1 112.74(10) . . ?
C1 N1 Ni1 140.59(10) . . ?
C5 N2 C4 110.08(12) . . ?
C5 N2 Ni1 118.59(10) . . ?
C4 N2 Ni1 110.88(10) . . ?
C11 N3 C7 108.15(12) . . ?
C11 N3 C8 108.19(12) . . ?
C7 N3 C8 105.64(12) . . ?
C11 N3 Ni1 113.50(10) . . ?
C7 N3 Ni1 110.64(9) . . ?
C8 N3 Ni1 110.38(9) . . ?
C10 N4 C12 112.56(11) . . ?
C10 N4 Ni1 115.45(9) . . ?
C12 N4 Ni1 112.76(9) . . ?
C13 N5 C15 106.07(12) . . ?
C13 N5 Ni1 113.81(10) . . ?
C15 N5 Ni1 140.12(10) . . ?
C16 N6 Ni1 165.20(13) . . ?
C3 N7 C2 107.70(12) . . ?
C13 N8 C14 107.53(12) . . ?
N6 Ni1 N5 176.42(5) . . ?
N6 Ni1 N1 87.36(5) . . ?
N5 Ni1 N1 90.59(5) . . ?
N6 Ni1 N4 96.45(5) . . ?
N5 Ni1 N4 80.67(5) . . ?
N1 Ni1 N4 91.69(5) . . ?
N6 Ni1 N2 89.64(6) . . ?
N5 Ni1 N2 92.88(5) . . ?
N1 Ni1 N2 79.66(5) . . ?
N4 Ni1 N2 169.20(5) . . ?
N6 Ni1 N3 88.18(5) . . ?
N5 Ni1 N3 94.03(5) . . ?
N1 Ni1 N3 174.40(5) . . ?
N4 Ni1 N3 92.19(5) . . ?
N2 Ni1 N3 96.92(5) . . ?
C5 C6 C7 114.21(15) . . ?
C18 C17 N9 109.32(12) . . ?
C17 C18 N15 106.03(13) . . ?
N9 C19 N15 111.28(13) . . ?
N9 C19 C20 121.55(13) . . ?
N15 C19 C20 127.16(12) . . ?
N10 C20 C19 107.22(11) . . ?
N10 C21 C22 112.18(14) . . ?
C21 C22 C23 113.85(17) . . ?
N11 C23 C22 116.14(15) . . ?
N11 C24 C25 116.67(14) . . ?
C24 C25 C26 115.98(14) . . ?
N12 C26 C25 113.14(13) . . ?
N12 C28 C29 108.63(11) . . ?
N13 C29 N16 110.99(13) . . ?
N13 C29 C28 122.85(13) . . ?
N16 C29 C28 126.05(13) . . ?
C31 C30 N16 106.18(13) . . ?
C30 C31 N13 109.46(13) . . ?
N14 C32 S2 179.10(15) . . ?
N18 C34 S4 177.58(19) . . ?
C19 N9 C17 105.90(12) . . ?
C19 N9 Ni2 111.79(10) . . ?
C17 N9 Ni2 142.31(10) . . ?
C21 N10 C20 110.54(12) . . ?
C21 N10 Ni2 121.10(11) . . ?
C20 N10 Ni2 108.39(9) . . ?
C27 N11 C24 108.27(12) . . ?
C27 N11 C23 107.78(13) . . ?
C24 N11 C23 105.95(13) . . ?
C27 N11 Ni2 113.59(10) . . ?
C24 N11 Ni2 110.56(10) . . ?
C23 N11 Ni2 110.36(10) . . ?
C28 N12 C26 112.37(12) . . ?
C28 N12 Ni2 112.86(9) . . ?
C26 N12 Ni2 115.80(10) . . ?
C29 N13 C31 105.85(12) . . ?
C29 N13 Ni2 113.01(9) . . ?
C31 N13 Ni2 140.61(10) . . ?
C32 N14 Ni2 166.46(13) . . ?
C19 N15 C18 107.46(12) . . ?
C29 N16 C30 107.51(12) . . ?
N14 Ni2 N13 174.42(5) . . ?
N14 Ni2 N9 88.14(5) . . ?
N13 Ni2 N9 89.07(5) . . ?
N14 Ni2 N12 94.94(5) . . ?
N13 Ni2 N12 80.38(5) . . ?
N9 Ni2 N12 93.11(5) . . ?
N14 Ni2 N10 88.94(5) . . ?
N13 Ni2 N10 95.23(5) . . ?
N9 Ni2 N10 78.38(5) . . ?
N12 Ni2 N10 170.55(5) . . ?
N14 Ni2 N11 88.88(5) . . ?
N13 Ni2 N11 94.26(5) . . ?
N9 Ni2 N11 174.71(5) . . ?
N12 Ni2 N11 91.50(5) . . ?
N10 Ni2 N11 97.20(5) . . ?
N17 C33 S3 179.8(2) . . ?

loop_
_geom_bond_atom_site_label_1
_geom_bond_atom_site_label_2
_geom_bond_distance
_geom_bond_site_symmetry_2
_geom_bond_publ_flag
C1 C2 1.363(2) . ?
C1 N1 1.3795(19) . ?
C2 N7 1.376(2) . ?
C3 N1 1.3217(18) . ?
C3 N7 1.3511(19) . ?
C3 C4 1.493(2) . ?
C4 N2 1.478(2) . ?
C5 N2 1.477(2) . ?
C5 C6 1.518(2) . ?
C7 N3 1.494(2) . ?
C7 C6 1.525(2) . ?
C8 N3 1.497(2) . ?
C8 C9 1.519(2) . ?
C9 C10 1.521(2) . ?
C10 N4 1.4827(19) . ?
C11 N3 1.479(2) . ?
C12 N4 1.4850(18) . ?
C12 C13 1.487(2) . ?
C13 N5 1.3231(17) . ?
C13 N8 1.3460(18) . ?
C14 C15 1.363(2) . ?
C14 N8 1.374(2) . ?
C15 N5 1.3813(19) . ?
C16 N6 1.1621(19) . ?
C16 S1 1.6424(15) . ?
N1 Ni1 2.0980(12) . ?
N2 Ni1 2.1382(13) . ?
N3 Ni1 2.1846(13) . ?
N4 Ni1 2.1279(12) . ?
N5 Ni1 2.0606(12) . ?
N6 Ni1 2.0594(14) . ?
C17 C18 1.365(2) . ?
C17 N9 1.3804(18) . ?
C18 N15 1.375(2) . ?
C19 N9 1.3207(17) . ?
C19 N15 1.3458(19) . ?
C19 C20 1.489(2) . ?
C20 N10 1.481(2) . ?
C21 N10 1.478(2) . ?
C21 C22 1.517(3) . ?
C22 C23 1.531(3) . ?
C23 N11 1.498(2) . ?
C24 N11 1.493(2) . ?
C24 C25 1.521(3) . ?
C25 C26 1.523(3) . ?
C26 N12 1.485(2) . ?
C27 N11 1.476(2) . ?
C28 N12 1.4799(19) . ?
C28 C29 1.486(2) . ?
C29 N13 1.3246(17) . ?
C29 N16 1.3480(18) . ?
C30 C31 1.359(2) . ?
C30 N16 1.374(2) . ?
C31 N13 1.3803(19) . ?
C32 N14 1.1621(19) . ?
C32 S2 1.6401(15) . ?
C34 N18 1.147(2) . ?
C34 S4 1.6385(17) . ?
C35 O1 1.407(3) . ?
N9 Ni2 2.1136(12) . ?
N10 Ni2 2.1457(13) . ?
N11 Ni2 2.1760(13) . ?
N12 Ni2 2.1311(12) . ?
N13 Ni2 2.0803(12) . ?
N14 Ni2 2.0605(14) . ?
C33 N17 1.167(3) . ?
C33 S3 1.6351(19) . ?
